data_4074078
loop_
_publ_author_name
'MacInnis, Morgan C.'
'MacLean, Darren F.'
'Lundgren, Rylan J.'
'McDonald, Robert'
'Turculet, Laura'

_publ_section_title
;
 Synthesis and Reactivity of Platinum Group Metal Complexes Featuring the
 New Pincer-like Bis(phosphino)silyl Ligand
 [\k3-(2-Ph2PC6H4)2SiMe]&#x2212;([PSiP]): Application in the
 Ruthenium-Mediated Transfer Hydrogenation of Ketones
;
_journal_issue 26
_journal_name_full Organometallics
_journal_page_first 6522
_journal_paper_doi 10.1021/om7009528
_journal_volume 26
_journal_year 2007
_chemical_formula_moiety 'C55 H46 Cl P3 Ru Si, 1.5(C4 H10 O)'
_chemical_formula_sum 'C61 H61 Cl O1.5 P3 Ru Si'
_chemical_formula_weight 1075.62
_chemical_name_systematic
;

 ?

;
_space_group_IT_number 2
_symmetry_cell_setting triclinic
_symmetry_space_group_name_Hall '-P 1'
_symmetry_space_group_name_H-M 'P -1'
_atom_sites_solution_hydrogens geom
_atom_sites_solution_primary direct
_atom_sites_solution_secondary difmap
_audit_creation_method SHELXL-97
_cell_angle_alpha 85.0100(11)
_cell_angle_beta 85.5172(11)
_cell_angle_gamma 85.8870(11)
_cell_formula_units_Z 2
_cell_length_a 11.2541(9)
_cell_length_b 13.4722(11)
_cell_length_c 17.6235(14)
_cell_measurement_reflns_used 6930
_cell_measurement_temperature 193(2)
_cell_measurement_theta_max 27.46
_cell_measurement_theta_min 2.29
_cell_volume 2648.1(4)
_computing_cell_refinement 'Bruker SAINT (Bruker, 1997)'
_computing_data_collection 'Bruker SMART (Bruker, 1997)'
_computing_data_reduction 'Bruker SAINT (Bruker, 1997)'
_computing_molecular_graphics 'Bruker SHELXTL (Bruker, 1997)'
_computing_publication_material 'Bruker SHELXTL (Bruker, 1997)'
_computing_structure_refinement 'SHELXL-97 (Sheldrick, 1997)'
_computing_structure_solution 'DIRDIF-96 (Beurskens et al., 1996)'
_diffrn_ambient_temperature 193(2)
_diffrn_detector_area_resol_mean 8.192
_diffrn_measured_fraction_theta_full 0.988
_diffrn_measured_fraction_theta_max 0.988
_diffrn_measurement_device_type 'Bruker PLATFORM diffractometer/SMART 1000 CCD area detector'
_diffrn_measurement_method '\w scans'
_diffrn_radiation_monochromator graphite
_diffrn_radiation_source 'fine-focus sealed tube'
_diffrn_radiation_type MoK\a
_diffrn_radiation_wavelength 0.71073
_diffrn_reflns_av_R_equivalents 0.0212
_diffrn_reflns_av_sigmaI/netI 0.0319
_diffrn_reflns_limit_h_max 14
_diffrn_reflns_limit_h_min -14
_diffrn_reflns_limit_k_max 17
_diffrn_reflns_limit_k_min -17
_diffrn_reflns_limit_l_max 22
_diffrn_reflns_limit_l_min -22
_diffrn_reflns_number 23268
_diffrn_reflns_theta_full 27.47
_diffrn_reflns_theta_max 27.47
_diffrn_reflns_theta_min 1.82
_diffrn_standards_decay_% 0
_diffrn_standards_interval_time 0
_diffrn_standards_number 0
_exptl_absorpt_coefficient_mu 0.502
_exptl_absorpt_correction_T_max 0.9515
_exptl_absorpt_correction_T_min 0.7663
_exptl_absorpt_correction_type integration
_exptl_absorpt_process_details 'Bruker SHELXTL (Bruker, 1997)'
_exptl_crystal_colour brown
_exptl_crystal_density_diffrn 1.349
_exptl_crystal_density_method 'not measured'
_exptl_crystal_description prism
_exptl_crystal_F_000 1118
_exptl_crystal_size_max 0.56
_exptl_crystal_size_mid 0.24
_exptl_crystal_size_min 0.10
_refine_diff_density_max 1.099
_refine_diff_density_min -0.473
_refine_diff_density_rms 0.079
_refine_ls_extinction_method none
_refine_ls_goodness_of_fit_ref 1.050
_refine_ls_hydrogen_treatment constr
_refine_ls_matrix_type full
_refine_ls_number_parameters 641
_refine_ls_number_reflns 11995
_refine_ls_number_restraints 0
_refine_ls_restrained_S_all 1.050
_refine_ls_R_factor_all 0.0475
_refine_ls_R_factor_gt 0.0369
_refine_ls_shift/su_max 0.001
_refine_ls_shift/su_mean 0.000
_refine_ls_structure_factor_coef Fsqd
_refine_ls_weighting_details 'calc w=1/[\s^2^(Fo^2^)+(0.0490P)^2^+1.5825P] where P=(Fo^2^+2Fc^2^)/3'
_refine_ls_weighting_scheme calc
_refine_ls_wR_factor_gt 0.0912
_refine_ls_wR_factor_ref 0.0975
_reflns_number_gt 10044
_reflns_number_total 11995
_reflns_threshold_expression I>2\s(I)
_cod_data_source_file om7009528-file001.cif
_cod_data_source_block dal0751
_cod_depositor_comments
;
The following automatic conversions were performed:

'_symmetry_cell_setting' value 'Triclinic' changed to 'triclinic'
according to /home/saulius/struct/CIF-dictionaries/cif_core.dic
dictionary named 'cif_core.dic' version 2.4.1 from 2010-06-29.

Automatic conversion script
Id: cif_fix_values 1715 2011-07-08 13:25:40Z adriana 
;
_cod_database_code 4074078

loop_
_symmetry_equiv_pos_as_xyz
'x, y, z'
'-x, -y, -z'

loop_
_atom_site_label
_atom_site_type_symbol
_atom_site_fract_x
_atom_site_fract_y
_atom_site_fract_z
_atom_site_U_iso_or_equiv
_atom_site_adp_type
_atom_site_occupancy
_atom_site_symmetry_multiplicity
_atom_site_calc_flag
_atom_site_refinement_flags
_atom_site_disorder_assembly
_atom_site_disorder_group
Ru Ru 0.246999(15) 0.152000(12) 0.190702(10) 0.02340(6) Uani 1 1 d . . .
Cl Cl 0.24263(5) 0.00693(4) 0.11654(3) 0.03310(13) Uani 1 1 d . . .
P1 P 0.22160(5) 0.25497(4) 0.08098(3) 0.02423(12) Uani 1 1 d . . .
P2 P 0.08680(5) 0.19969(4) 0.26246(3) 0.02810(13) Uani 1 1 d . . .
P3 P 0.35354(5) 0.04531(4) 0.28134(3) 0.02769(13) Uani 1 1 d . . .
Si Si 0.30790(6) 0.29897(5) 0.23242(4) 0.02754(13) Uani 1 1 d . . .
C1 C 0.4692(2) 0.3197(2) 0.24287(17) 0.0422(6) Uani 1 1 d . . .
H1A H 0.5169 0.3042 0.1959 0.051 Uiso 1 1 calc R . .
H1B H 0.4980 0.2761 0.2860 0.051 Uiso 1 1 calc R . .
H1C H 0.4768 0.3896 0.2521 0.051 Uiso 1 1 calc R . .
C11 C 0.24949(19) 0.40883(16) 0.16503(13) 0.0276(5) Uani 1 1 d . . .
C12 C 0.20194(19) 0.38688(16) 0.09777(13) 0.0266(4) Uani 1 1 d . . .
C13 C 0.1496(2) 0.46139(17) 0.04873(13) 0.0310(5) Uani 1 1 d . . .
H13 H 0.1188 0.4450 0.0031 0.037 Uiso 1 1 calc R . .
C14 C 0.1429(2) 0.55960(18) 0.06722(15) 0.0353(5) Uani 1 1 d . . .
H14 H 0.1062 0.6108 0.0347 0.042 Uiso 1 1 calc R . .
C15 C 0.1901(2) 0.58290(18) 0.13334(15) 0.0372(6) Uani 1 1 d . . .
H15 H 0.1858 0.6503 0.1459 0.045 Uiso 1 1 calc R . .
C16 C 0.2432(2) 0.50878(18) 0.18112(14) 0.0329(5) Uani 1 1 d . . .
H16 H 0.2760 0.5262 0.2258 0.040 Uiso 1 1 calc R . .
C21 C 0.2190(2) 0.32822(17) 0.32499(14) 0.0327(5) Uani 1 1 d . . .
C22 C 0.1098(2) 0.28505(18) 0.33553(14) 0.0342(5) Uani 1 1 d . . .
C23 C 0.0248(3) 0.3138(2) 0.39288(17) 0.0506(7) Uani 1 1 d . . .
H23 H -0.0526 0.2890 0.3965 0.061 Uiso 1 1 calc R . .
C24 C 0.0538(3) 0.3787(3) 0.44442(18) 0.0621(9) Uani 1 1 d . . .
H24 H -0.0030 0.3969 0.4844 0.075 Uiso 1 1 calc R . .
C25 C 0.1651(3) 0.4167(2) 0.43771(17) 0.0571(8) Uani 1 1 d . . .
H25 H 0.1866 0.4581 0.4747 0.068 Uiso 1 1 calc R . .
C26 C 0.2444(3) 0.3948(2) 0.37780(16) 0.0445(6) Uani 1 1 d . . .
H26 H 0.3185 0.4253 0.3717 0.053 Uiso 1 1 calc R . .
C31 C 0.36842(19) 0.24889(17) 0.02722(13) 0.0276(5) Uani 1 1 d . . .
C32 C 0.4036(2) 0.16349(18) -0.01025(14) 0.0332(5) Uani 1 1 d . . .
H32 H 0.3502 0.1119 -0.0099 0.040 Uiso 1 1 calc R . .
C33 C 0.5163(2) 0.1532(2) -0.04810(15) 0.0397(6) Uani 1 1 d . . .
H33 H 0.5391 0.0951 -0.0740 0.048 Uiso 1 1 calc R . .
C34 C 0.5950(2) 0.2272(2) -0.04814(16) 0.0436(6) Uani 1 1 d . . .
H34 H 0.6725 0.2196 -0.0733 0.052 Uiso 1 1 calc R . .
C35 C 0.5608(2) 0.3125(2) -0.01139(16) 0.0453(7) Uani 1 1 d . . .
H35 H 0.6148 0.3637 -0.0118 0.054 Uiso 1 1 calc R . .
C36 C 0.4482(2) 0.3237(2) 0.02600(15) 0.0366(5) Uani 1 1 d . . .
H36 H 0.4253 0.3825 0.0509 0.044 Uiso 1 1 calc R . .
C41 C 0.12259(19) 0.23008(17) 0.00829(13) 0.0268(4) Uani 1 1 d . . .
C42 C 0.0328(2) 0.16494(19) 0.02728(15) 0.0340(5) Uani 1 1 d . . .
H42 H 0.0209 0.1366 0.0784 0.041 Uiso 1 1 calc R . .
C43 C -0.0398(2) 0.1408(2) -0.02768(16) 0.0395(6) Uani 1 1 d . . .
H43 H -0.1012 0.0963 -0.0140 0.047 Uiso 1 1 calc R . .
C44 C -0.0231(2) 0.1811(2) -0.10173(15) 0.0386(6) Uani 1 1 d . . .
H44 H -0.0730 0.1645 -0.1392 0.046 Uiso 1 1 calc R . .
C45 C 0.0663(2) 0.24601(19) -0.12179(14) 0.0372(6) Uani 1 1 d . . .
H45 H 0.0775 0.2741 -0.1730 0.045 Uiso 1 1 calc R . .
C46 C 0.1397(2) 0.27010(18) -0.06718(13) 0.0311(5) Uani 1 1 d . . .
H46 H 0.2017 0.3139 -0.0812 0.037 Uiso 1 1 calc R . .
C51 C -0.0403(2) 0.26823(19) 0.21692(14) 0.0329(5) Uani 1 1 d . . .
C52 C -0.0436(2) 0.3720(2) 0.20680(16) 0.0397(6) Uani 1 1 d . . .
H52 H 0.0172 0.4063 0.2259 0.048 Uiso 1 1 calc R . .
C53 C -0.1341(2) 0.4260(2) 0.16936(18) 0.0477(7) Uani 1 1 d . . .
H53 H -0.1351 0.4968 0.1629 0.057 Uiso 1 1 calc R . .
C54 C -0.2226(3) 0.3773(2) 0.14144(18) 0.0519(7) Uani 1 1 d . . .
H54 H -0.2841 0.4142 0.1151 0.062 Uiso 1 1 calc R . .
C55 C -0.2216(3) 0.2754(2) 0.1517(2) 0.0547(8) Uani 1 1 d . . .
H55 H -0.2834 0.2419 0.1331 0.066 Uiso 1 1 calc R . .
C56 C -0.1312(2) 0.2204(2) 0.18924(17) 0.0439(6) Uani 1 1 d . . .
H56 H -0.1316 0.1496 0.1959 0.053 Uiso 1 1 calc R . .
C61 C 0.0171(2) 0.09007(19) 0.31059(15) 0.0377(6) Uani 1 1 d . . .
C62 C 0.0139(3) 0.0081(2) 0.26953(19) 0.0516(8) Uani 1 1 d . . .
H62 H 0.0479 0.0103 0.2184 0.062 Uiso 1 1 calc R . .
C63 C -0.0381(3) -0.0777(2) 0.3013(2) 0.0629(9) Uani 1 1 d . . .
H63 H -0.0378 -0.1336 0.2720 0.075 Uiso 1 1 calc R . .
C64 C -0.0881(4) -0.0828(3) 0.3722(2) 0.0729(11) Uani 1 1 d . . .
H64 H -0.1306 -0.1390 0.3919 0.087 Uiso 1 1 calc R . .
C65 C -0.0772(5) -0.0056(3) 0.4165(2) 0.1027(18) Uani 1 1 d . . .
H65 H -0.1069 -0.0111 0.4685 0.123 Uiso 1 1 calc R . .
C66 C -0.0234(4) 0.0809(3) 0.3865(2) 0.0729(11) Uani 1 1 d . . .
H66 H -0.0147 0.1331 0.4182 0.088 Uiso 1 1 calc R . .
C71 C 0.4963(2) 0.00982(18) 0.23002(14) 0.0310(5) Uani 1 1 d . . .
C72 C 0.5365(2) 0.06871(18) 0.16604(14) 0.0330(5) Uani 1 1 d . . .
H72 H 0.4891 0.1264 0.1490 0.040 Uiso 1 1 calc R . .
C73 C 0.6449(2) 0.0447(2) 0.12645(16) 0.0396(6) Uani 1 1 d . . .
H73 H 0.6709 0.0856 0.0825 0.047 Uiso 1 1 calc R . .
C74 C 0.7149(2) -0.0385(2) 0.15107(17) 0.0447(6) Uani 1 1 d . . .
H74 H 0.7893 -0.0548 0.1243 0.054 Uiso 1 1 calc R . .
C75 C 0.6763(2) -0.0977(2) 0.21472(18) 0.0484(7) Uani 1 1 d . . .
H75 H 0.7245 -0.1548 0.2319 0.058 Uiso 1 1 calc R . .
C76 C 0.5677(2) -0.0745(2) 0.25368(16) 0.0431(6) Uani 1 1 d . . .
H76 H 0.5414 -0.1163 0.2970 0.052 Uiso 1 1 calc R . .
C81 C 0.3004(2) -0.07806(17) 0.31657(14) 0.0331(5) Uani 1 1 d . . .
C82 C 0.2516(3) -0.0978(2) 0.39067(16) 0.0441(6) Uani 1 1 d . . .
H82 H 0.2464 -0.0470 0.4251 0.053 Uiso 1 1 calc R . .
C83 C 0.2104(3) -0.1908(2) 0.41522(19) 0.0570(8) Uani 1 1 d . . .
H83 H 0.1775 -0.2031 0.4662 0.068 Uiso 1 1 calc R . .
C84 C 0.2173(3) -0.2650(2) 0.3660(2) 0.0584(8) Uani 1 1 d . . .
H84 H 0.1893 -0.3286 0.3829 0.070 Uiso 1 1 calc R . .
C85 C 0.2650(3) -0.2468(2) 0.29203(19) 0.0561(8) Uani 1 1 d . . .
H85 H 0.2700 -0.2981 0.2580 0.067 Uiso 1 1 calc R . .
C86 C 0.3060(3) -0.1537(2) 0.26705(16) 0.0452(6) Uani 1 1 d . . .
H86 H 0.3380 -0.1417 0.2159 0.054 Uiso 1 1 calc R . .
C91 C 0.4023(2) 0.09029(18) 0.36852(14) 0.0348(5) Uani 1 1 d . . .
C92 C 0.3179(3) 0.12818(19) 0.42219(15) 0.0417(6) Uani 1 1 d . . .
H92 H 0.2356 0.1310 0.4131 0.050 Uiso 1 1 calc R . .
C93 C 0.3525(4) 0.1620(2) 0.48907(17) 0.0576(9) Uani 1 1 d . . .
H93 H 0.2939 0.1875 0.5254 0.069 Uiso 1 1 calc R . .
C94 C 0.4714(4) 0.1585(3) 0.50261(18) 0.0655(10) Uani 1 1 d . . .
H94 H 0.4950 0.1808 0.5486 0.079 Uiso 1 1 calc R . .
C95 C 0.5557(3) 0.1231(3) 0.4499(2) 0.0644(9) Uani 1 1 d . . .
H95 H 0.6378 0.1218 0.4591 0.077 Uiso 1 1 calc R . .
C96 C 0.5226(3) 0.0887(2) 0.38279(17) 0.0484(7) Uani 1 1 d . . .
H96 H 0.5822 0.0642 0.3466 0.058 Uiso 1 1 calc R . .
O1S O 0.2576(2) 0.36959(18) 0.73032(14) 0.0680(6) Uani 1 1 d . . .
C1S C 0.3817(5) 0.3807(5) 0.7286(3) 0.119(2) Uani 1 1 d . . .
H1SA H 0.3992 0.4467 0.7026 0.143 Uiso 1 1 calc R . .
H1SB H 0.4245 0.3288 0.6984 0.143 Uiso 1 1 calc R . .
C2S C 0.4257(4) 0.3728(3) 0.8033(3) 0.0834(12) Uani 1 1 d . . .
H2SA H 0.5126 0.3766 0.7986 0.100 Uiso 1 1 calc R . .
H2SB H 0.4056 0.3088 0.8303 0.100 Uiso 1 1 calc R . .
H2SC H 0.3889 0.4276 0.8320 0.100 Uiso 1 1 calc R . .
C3S C 0.2040(6) 0.3889(7) 0.6635(3) 0.192(4) Uani 1 1 d . . .
H3SA H 0.2407 0.3419 0.6268 0.230 Uiso 1 1 calc R . .
H3SB H 0.2212 0.4572 0.6422 0.230 Uiso 1 1 calc R . .
C4S C 0.0776(5) 0.3812(4) 0.6688(3) 0.1037(18) Uani 1 1 d . . .
H4SA H 0.0476 0.3946 0.6180 0.124 Uiso 1 1 calc R . .
H4SB H 0.0394 0.4300 0.7027 0.124 Uiso 1 1 calc R . .
H4SC H 0.0590 0.3137 0.6895 0.124 Uiso 1 1 calc R . .
O2S O 0.4253(8) 0.5277(7) 0.5461(5) 0.096(3) Uani 0.50 1 d P A -1
C5S C 0.3871(11) 0.6225(7) 0.5643(7) 0.098(3) Uani 0.50 1 d P A -1
H5SA H 0.3579 0.6606 0.5181 0.117 Uiso 0.50 1 calc PR A -1
H5SB H 0.4565 0.6559 0.5789 0.117 Uiso 0.50 1 calc PR A -1
C6S C 0.2929(9) 0.6276(9) 0.6260(7) 0.120(4) Uani 0.50 1 d P A -1
H6SA H 0.2721 0.6976 0.6354 0.144 Uiso 0.50 1 calc PR A -1
H6SB H 0.3212 0.5914 0.6725 0.144 Uiso 0.50 1 calc PR A -1
H6SC H 0.2223 0.5973 0.6115 0.144 Uiso 0.50 1 calc PR A -1
C7S C 0.5062(18) 0.5253(12) 0.4854(8) 0.100(4) Uani 0.50 1 d P A -1
H7SA H 0.5687 0.5717 0.4907 0.120 Uiso 0.50 1 calc PR A -1
H7SB H 0.4664 0.5472 0.4381 0.120 Uiso 0.50 1 calc PR A -1
C8S C 0.5627(16) 0.4209(11) 0.4799(10) 0.125(5) Uani 0.50 1 d P A -1
H8SA H 0.6219 0.4204 0.4361 0.150 Uiso 0.50 1 calc PR A -1
H8SB H 0.5010 0.3754 0.4733 0.150 Uiso 0.50 1 calc PR A -1
H8SC H 0.6021 0.3993 0.5268 0.150 Uiso 0.50 1 calc PR A -1

loop_
_atom_site_aniso_label
_atom_site_aniso_U_11
_atom_site_aniso_U_22
_atom_site_aniso_U_33
_atom_site_aniso_U_23
_atom_site_aniso_U_13
_atom_site_aniso_U_12
Ru 0.02407(9) 0.02201(9) 0.02447(10) -0.00649(6) -0.00026(6) 0.00015(6)
Cl 0.0353(3) 0.0292(3) 0.0368(3) -0.0128(2) -0.0052(2) -0.0008(2)
P1 0.0221(3) 0.0256(3) 0.0253(3) -0.0061(2) -0.0010(2) 0.0006(2)
P2 0.0271(3) 0.0291(3) 0.0284(3) -0.0088(2) 0.0025(2) -0.0015(2)
P3 0.0316(3) 0.0253(3) 0.0268(3) -0.0047(2) -0.0038(2) -0.0015(2)
Si 0.0283(3) 0.0252(3) 0.0304(3) -0.0067(2) -0.0055(2) -0.0008(2)
C1 0.0339(13) 0.0366(14) 0.0580(17) -0.0055(12) -0.0113(12) -0.0040(11)
C11 0.0256(11) 0.0257(11) 0.0311(12) -0.0040(9) 0.0012(9) -0.0009(8)
C12 0.0250(11) 0.0248(11) 0.0295(11) -0.0046(9) 0.0022(9) 0.0009(8)
C13 0.0313(12) 0.0324(12) 0.0290(12) -0.0031(9) -0.0033(9) 0.0017(9)
C14 0.0367(13) 0.0278(12) 0.0395(14) 0.0012(10) -0.0006(10) 0.0050(10)
C15 0.0418(14) 0.0252(12) 0.0453(15) -0.0076(10) -0.0035(11) -0.0022(10)
C16 0.0339(12) 0.0312(12) 0.0351(13) -0.0080(10) -0.0050(10) -0.0029(9)
C21 0.0401(13) 0.0271(11) 0.0318(12) -0.0063(9) -0.0072(10) 0.0025(9)
C22 0.0396(13) 0.0343(13) 0.0296(12) -0.0128(10) -0.0013(10) 0.0033(10)
C23 0.0511(17) 0.0561(18) 0.0451(16) -0.0205(14) 0.0113(13) -0.0017(14)
C24 0.079(2) 0.063(2) 0.0435(17) -0.0264(15) 0.0117(16) 0.0075(18)
C25 0.084(2) 0.0508(18) 0.0402(16) -0.0231(14) -0.0131(16) 0.0013(16)
C26 0.0635(18) 0.0352(14) 0.0377(14) -0.0105(11) -0.0147(13) -0.0027(12)
C31 0.0232(10) 0.0340(12) 0.0254(11) -0.0041(9) -0.0018(8) 0.0013(9)
C32 0.0312(12) 0.0342(13) 0.0338(13) -0.0062(10) 0.0008(10) 0.0003(10)
C33 0.0346(13) 0.0451(15) 0.0376(14) -0.0100(11) 0.0056(11) 0.0077(11)
C34 0.0266(12) 0.0644(18) 0.0387(14) -0.0085(13) 0.0047(10) 0.0032(12)
C35 0.0314(13) 0.0596(18) 0.0465(16) -0.0107(13) 0.0025(11) -0.0133(12)
C36 0.0327(13) 0.0416(14) 0.0370(13) -0.0135(11) 0.0021(10) -0.0059(10)
C41 0.0225(10) 0.0293(11) 0.0291(11) -0.0082(9) -0.0037(8) 0.0039(8)
C42 0.0292(12) 0.0389(13) 0.0343(13) -0.0030(10) -0.0037(10) -0.0028(10)
C43 0.0289(12) 0.0427(15) 0.0495(16) -0.0102(12) -0.0090(11) -0.0056(10)
C44 0.0353(13) 0.0412(14) 0.0418(14) -0.0132(11) -0.0163(11) 0.0060(11)
C45 0.0405(14) 0.0405(14) 0.0305(13) -0.0077(10) -0.0068(10) 0.0084(11)
C46 0.0304(12) 0.0313(12) 0.0313(12) -0.0049(9) -0.0019(9) 0.0026(9)
C51 0.0254(11) 0.0402(13) 0.0326(12) -0.0104(10) 0.0058(9) 0.0023(9)
C52 0.0296(12) 0.0404(14) 0.0486(15) -0.0041(12) 0.0010(11) -0.0030(10)
C53 0.0357(14) 0.0456(16) 0.0592(18) -0.0002(13) 0.0013(13) 0.0050(12)
C54 0.0388(15) 0.0602(19) 0.0560(18) -0.0081(15) -0.0089(13) 0.0121(13)
C55 0.0352(15) 0.062(2) 0.071(2) -0.0234(16) -0.0147(14) 0.0026(13)
C56 0.0351(14) 0.0432(15) 0.0553(17) -0.0169(13) -0.0049(12) 0.0027(11)
C61 0.0399(14) 0.0353(13) 0.0364(13) -0.0052(10) 0.0094(11) -0.0034(10)
C62 0.0479(16) 0.0450(16) 0.0623(19) -0.0180(14) 0.0188(14) -0.0147(13)
C63 0.0564(19) 0.0465(18) 0.086(3) -0.0194(17) 0.0224(18) -0.0213(15)
C64 0.095(3) 0.0487(19) 0.073(2) -0.0044(17) 0.025(2) -0.0305(19)
C65 0.148(4) 0.080(3) 0.074(3) -0.010(2) 0.068(3) -0.041(3)
C66 0.102(3) 0.054(2) 0.060(2) -0.0138(16) 0.036(2) -0.0201(19)
C71 0.0298(12) 0.0318(12) 0.0322(12) -0.0058(10) -0.0061(9) 0.0014(9)
C72 0.0304(12) 0.0313(12) 0.0379(13) -0.0032(10) -0.0064(10) -0.0009(9)
C73 0.0344(13) 0.0417(14) 0.0429(15) -0.0054(11) 0.0009(11) -0.0059(11)
C74 0.0281(13) 0.0487(16) 0.0580(18) -0.0129(13) -0.0005(12) 0.0010(11)
C75 0.0373(14) 0.0461(16) 0.0596(18) -0.0017(14) -0.0082(13) 0.0132(12)
C76 0.0433(15) 0.0420(15) 0.0420(15) 0.0030(12) -0.0053(12) 0.0056(12)
C81 0.0380(13) 0.0263(12) 0.0357(13) -0.0019(10) -0.0069(10) -0.0031(10)
C82 0.0547(17) 0.0363(14) 0.0412(15) -0.0034(11) 0.0031(13) -0.0095(12)
C83 0.075(2) 0.0460(17) 0.0491(18) 0.0055(14) 0.0034(16) -0.0185(16)
C84 0.073(2) 0.0357(16) 0.069(2) 0.0060(14) -0.0103(17) -0.0203(15)
C85 0.080(2) 0.0312(14) 0.061(2) -0.0065(13) -0.0182(17) -0.0117(14)
C86 0.0647(18) 0.0318(13) 0.0406(15) -0.0068(11) -0.0074(13) -0.0049(12)
C91 0.0493(15) 0.0282(12) 0.0283(12) -0.0016(9) -0.0084(10) -0.0072(10)
C92 0.0591(17) 0.0336(13) 0.0328(13) -0.0054(10) -0.0009(12) -0.0055(12)
C93 0.095(3) 0.0461(17) 0.0332(15) -0.0104(13) 0.0036(16) -0.0146(17)
C94 0.106(3) 0.062(2) 0.0357(16) -0.0071(15) -0.0182(18) -0.035(2)
C95 0.075(2) 0.073(2) 0.0511(19) -0.0071(17) -0.0247(17) -0.0271(19)
C96 0.0536(17) 0.0535(17) 0.0415(15) -0.0075(13) -0.0122(13) -0.0121(14)
O1S 0.0825(18) 0.0638(15) 0.0580(14) 0.0048(12) -0.0102(13) -0.0141(13)
C1S 0.099(4) 0.175(6) 0.082(3) 0.026(3) 0.001(3) -0.057(4)
C2S 0.061(2) 0.090(3) 0.096(3) 0.011(2) -0.012(2) 0.000(2)
C3S 0.163(6) 0.352(12) 0.069(3) 0.069(5) -0.045(4) -0.147(7)
C4S 0.147(5) 0.088(3) 0.084(3) 0.022(2) -0.064(3) -0.038(3)
O2S 0.097(5) 0.078(6) 0.104(6) 0.026(5) 0.007(4) -0.002(4)
C5S 0.121(9) 0.072(6) 0.097(8) 0.016(5) -0.008(7) -0.016(6)
C6S 0.070(6) 0.127(9) 0.160(11) -0.013(8) -0.014(7) 0.015(6)
C7S 0.122(9) 0.102(13) 0.077(10) -0.008(7) 0.002(8) -0.033(9)
C8S 0.161(14) 0.090(11) 0.118(13) -0.014(9) 0.030(10) 0.001(10)

loop_
_atom_type_symbol
_atom_type_description
_atom_type_scat_dispersion_real
_atom_type_scat_dispersion_imag
_atom_type_scat_source
C C 0.0033 0.0016 'International Tables Vol C Tables 4.2.6.8 and 6.1.1.4'
H H 0.0000 0.0000 'International Tables Vol C Tables 4.2.6.8 and 6.1.1.4'
O O 0.0106 0.0060 'International Tables Vol C Tables 4.2.6.8 and 6.1.1.4'
Si Si 0.0817 0.0704 'International Tables Vol C Tables 4.2.6.8 and 6.1.1.4'
P P 0.1023 0.0942 'International Tables Vol C Tables 4.2.6.8 and 6.1.1.4'
Cl Cl 0.1484 0.1585 'International Tables Vol C Tables 4.2.6.8 and 6.1.1.4'
Ru Ru -1.2594 0.8363 'International Tables Vol C Tables 4.2.6.8 and 6.1.1.4'

loop_
_geom_angle_atom_site_label_1
_geom_angle_atom_site_label_2
_geom_angle_atom_site_label_3
_geom_angle
P2 Ru P1 100.67(2)
P2 Ru Si 79.23(2)
P1 Ru Si 81.53(2)
P2 Ru P3 100.92(2)
P1 Ru P3 156.79(2)
Si Ru P3 94.24(2)
P2 Ru Cl 119.66(2)
P1 Ru Cl 89.26(2)
Si Ru Cl 160.41(2)
P3 Ru Cl 87.42(2)
C12 P1 C41 108.83(10)
C12 P1 C31 101.59(10)
C41 P1 C31 101.65(10)
C12 P1 Ru 113.31(8)
C41 P1 Ru 123.49(8)
C31 P1 Ru 104.81(7)
C61 P2 C22 107.97(12)
C61 P2 C51 101.91(12)
C22 P2 C51 99.80(11)
C61 P2 Ru 109.93(8)
C22 P2 Ru 116.33(8)
C51 P2 Ru 119.39(8)
C71 P3 C91 102.07(11)
C71 P3 C81 101.48(11)
C91 P3 C81 102.04(11)
C71 P3 Ru 104.87(8)
C91 P3 Ru 122.26(8)
C81 P3 Ru 120.77(8)
C1 Si C21 108.09(12)
C1 Si C11 106.04(11)
C21 Si C11 100.11(10)
C1 Si Ru 122.59(9)
C21 Si Ru 109.83(8)
C11 Si Ru 107.79(7)
C16 C11 C12 117.3(2)
C16 C11 Si 124.46(18)
C12 C11 Si 118.02(16)
C13 C12 C11 121.7(2)
C13 C12 P1 125.09(18)
C11 C12 P1 113.18(16)
C14 C13 C12 119.4(2)
C13 C14 C15 119.8(2)
C16 C15 C14 120.5(2)
C15 C16 C11 121.3(2)
C22 C21 C26 117.7(2)
C22 C21 Si 113.72(17)
C26 C21 Si 128.2(2)
C21 C22 C23 120.6(2)
C21 C22 P2 113.60(17)
C23 C22 P2 125.5(2)
C24 C23 C22 119.7(3)
C25 C24 C23 120.0(3)
C26 C25 C24 120.0(3)
C25 C26 C21 121.6(3)
C32 C31 C36 118.8(2)
C32 C31 P1 118.43(18)
C36 C31 P1 122.64(18)
C33 C32 C31 120.5(2)
C34 C33 C32 120.1(2)
C33 C34 C35 119.8(2)
C34 C35 C36 120.3(3)
C35 C36 C31 120.4(2)
C42 C41 C46 118.9(2)
C42 C41 P1 119.39(18)
C46 C41 P1 121.56(18)
C41 C42 C43 120.6(2)
C44 C43 C42 120.1(2)
C43 C44 C45 120.0(2)
C44 C45 C46 120.1(2)
C45 C46 C41 120.1(2)
C56 C51 C52 118.1(2)
C56 C51 P2 122.7(2)
C52 C51 P2 119.16(19)
C53 C52 C51 121.0(3)
C54 C53 C52 120.1(3)
C55 C54 C53 119.7(3)
C54 C55 C56 120.7(3)
C51 C56 C55 120.3(3)
C62 C61 C66 117.6(3)
C62 C61 P2 117.5(2)
C66 C61 P2 124.7(2)
C61 C62 C63 121.3(3)
C64 C63 C62 121.0(3)
C63 C64 C65 118.8(3)
C64 C65 C66 121.2(3)
C61 C66 C65 119.5(3)
C72 C71 C76 118.2(2)
C72 C71 P3 119.53(18)
C76 C71 P3 122.2(2)
C71 C72 C73 121.0(2)
C74 C73 C72 120.0(3)
C75 C74 C73 119.7(2)
C74 C75 C76 120.3(3)
C75 C76 C71 120.7(3)
C82 C81 C86 118.3(2)
C82 C81 P3 122.25(19)
C86 C81 P3 119.5(2)
C81 C82 C83 121.0(3)
C84 C83 C82 120.2(3)
C83 C84 C85 119.8(3)
C84 C85 C86 120.3(3)
C85 C86 C81 120.5(3)
C92 C91 C96 118.2(2)
C92 C91 P3 119.8(2)
C96 C91 P3 122.0(2)
C91 C92 C93 120.9(3)
C94 C93 C92 120.1(3)
C95 C94 C93 119.8(3)
C94 C95 C96 120.8(3)
C95 C96 C91 120.1(3)
C3S O1S C1S 117.6(4)
O1S C1S C2S 113.0(4)
O1S C3S C4S 115.5(5)
C7S O2S C5S 113.9(11)
O2S C5S C6S 115.1(9)
O2S C7S C8S 110.3(8)

loop_
_geom_bond_atom_site_label_1
_geom_bond_atom_site_label_2
_geom_bond_distance
Ru P2 2.2093(6)
Ru P1 2.3040(6)
Ru Si 2.3361(6)
Ru P3 2.3891(6)
Ru Cl 2.4492(6)
P1 C12 1.822(2)
P1 C41 1.829(2)
P1 C31 1.840(2)
P2 C61 1.833(3)
P2 C22 1.844(2)
P2 C51 1.845(3)
P3 C71 1.835(2)
P3 C91 1.836(2)
P3 C81 1.847(2)
Si C1 1.882(3)
Si C21 1.902(3)
Si C11 1.926(2)
C11 C16 1.396(3)
C11 C12 1.401(3)
C12 C13 1.395(3)
C13 C14 1.385(3)
C14 C15 1.386(4)
C15 C16 1.382(4)
C21 C22 1.390(4)
C21 C26 1.406(3)
C22 C23 1.397(4)
C23 C24 1.386(4)
C24 C25 1.380(5)
C25 C26 1.367(4)
C31 C32 1.394(3)
C31 C36 1.394(3)
C32 C33 1.389(3)
C33 C34 1.381(4)
C34 C35 1.384(4)
C35 C36 1.387(4)
C41 C42 1.388(3)
C41 C46 1.395(3)
C42 C43 1.389(3)
C43 C44 1.374(4)
C44 C45 1.386(4)
C45 C46 1.390(3)
C51 C56 1.388(4)
C51 C52 1.392(4)
C52 C53 1.385(4)
C53 C54 1.375(4)
C54 C55 1.368(5)
C55 C56 1.391(4)
C61 C62 1.376(4)
C61 C66 1.376(4)
C62 C63 1.387(4)
C63 C64 1.327(5)
C64 C65 1.371(6)
C65 C66 1.397(5)
C71 C72 1.386(3)
C71 C76 1.395(3)
C72 C73 1.389(3)
C73 C74 1.381(4)
C74 C75 1.379(4)
C75 C76 1.384(4)
C81 C82 1.388(4)
C81 C86 1.394(4)
C82 C83 1.389(4)
C83 C84 1.373(5)
C84 C85 1.379(5)
C85 C86 1.390(4)
C91 C92 1.389(4)
C91 C96 1.395(4)
C92 C93 1.392(4)
C93 C94 1.374(5)
C94 C95 1.366(5)
C95 C96 1.392(4)
O1S C3S 1.361(5)
O1S C1S 1.413(5)
C1S C2S 1.436(6)
C3S C4S 1.429(7)
O2S C7S 1.35(2)
O2S C5S 1.375(14)
C5S C6S 1.460(15)
C7S C8S 1.51(3)

loop_
_geom_torsion_atom_site_label_1
_geom_torsion_atom_site_label_2
_geom_torsion_atom_site_label_3
_geom_torsion_atom_site_label_4
_geom_torsion
P2 Ru P1 C12 54.33(8)
Si Ru P1 C12 -22.94(8)
P3 Ru P1 C12 -103.88(9)
Cl Ru P1 C12 174.41(8)
P2 Ru P1 C41 -80.61(9)
Si Ru P1 C41 -157.88(9)
P3 Ru P1 C41 121.18(9)
Cl Ru P1 C41 39.47(8)
P2 Ru P1 C31 164.22(8)
Si Ru P1 C31 86.95(8)
P3 Ru P1 C31 6.01(10)
Cl Ru P1 C31 -75.70(8)
P1 Ru P2 C61 135.78(10)
Si Ru P2 C61 -145.08(10)
P3 Ru P2 C61 -52.79(10)
Cl Ru P2 C61 40.49(10)
P1 Ru P2 C22 -101.15(9)
Si Ru P2 C22 -22.01(9)
P3 Ru P2 C22 70.28(10)
Cl Ru P2 C22 163.56(9)
P1 Ru P2 C51 18.64(10)
Si Ru P2 C51 97.79(10)
P3 Ru P2 C51 -169.92(9)
Cl Ru P2 C51 -76.65(10)
P2 Ru P3 C71 -174.92(8)
P1 Ru P3 C71 -16.73(10)
Si Ru P3 C71 -95.09(8)
Cl Ru P3 C71 65.35(8)
P2 Ru P3 C91 -59.87(10)
P1 Ru P3 C91 98.32(11)
Si Ru P3 C91 19.96(10)
Cl Ru P3 C91 -179.59(10)
P2 Ru P3 C81 71.65(10)
P1 Ru P3 C81 -130.16(10)
Si Ru P3 C81 151.48(10)
Cl Ru P3 C81 -48.08(10)
P2 Ru Si C1 151.96(12)
P1 Ru Si C1 -105.40(11)
P3 Ru Si C1 51.63(12)
Cl Ru Si C1 -42.61(14)
P2 Ru Si C21 23.46(8)
P1 Ru Si C21 126.11(8)
P3 Ru Si C21 -76.86(8)
Cl Ru Si C21 -171.10(9)
P2 Ru Si C11 -84.70(7)
P1 Ru Si C11 17.95(7)
P3 Ru Si C11 174.98(7)
Cl Ru Si C11 80.74(10)
C1 Si C11 C16 -62.8(2)
C21 Si C11 C16 49.5(2)
Ru Si C11 C16 164.29(18)
C1 Si C11 C12 122.12(19)
C21 Si C11 C12 -125.58(18)
Ru Si C11 C12 -10.80(19)
C16 C11 C12 C13 -0.3(3)
Si C11 C12 C13 175.11(17)
C16 C11 C12 P1 177.37(17)
Si C11 C12 P1 -7.2(2)
C41 P1 C12 C13 -17.8(2)
C31 P1 C12 C13 88.9(2)
Ru P1 C12 C13 -159.19(18)
C41 P1 C12 C11 164.60(16)
C31 P1 C12 C11 -88.68(17)
Ru P1 C12 C11 23.19(18)
C11 C12 C13 C14 -0.8(3)
P1 C12 C13 C14 -178.26(18)
C12 C13 C14 C15 1.2(4)
C13 C14 C15 C16 -0.3(4)
C14 C15 C16 C11 -0.9(4)
C12 C11 C16 C15 1.2(3)
Si C11 C16 C15 -173.92(19)
C1 Si C21 C22 -159.31(19)
C11 Si C21 C22 89.98(19)
Ru Si C21 C22 -23.2(2)
C1 Si C21 C26 28.1(3)
C11 Si C21 C26 -82.6(2)
Ru Si C21 C26 164.1(2)
C26 C21 C22 C23 5.3(4)
Si C21 C22 C23 -168.1(2)
C26 C21 C22 P2 179.78(19)
Si C21 C22 P2 6.3(2)
C61 P2 C22 C21 138.72(19)
C51 P2 C22 C21 -115.2(2)
Ru P2 C22 C21 14.6(2)
C61 P2 C22 C23 -47.2(3)
C51 P2 C22 C23 58.9(3)
Ru P2 C22 C23 -171.2(2)
C21 C22 C23 C24 -6.3(5)
P2 C22 C23 C24 179.9(3)
C22 C23 C24 C25 1.8(5)
C23 C24 C25 C26 3.6(5)
C24 C25 C26 C21 -4.6(5)
C22 C21 C26 C25 0.1(4)
Si C21 C26 C25 172.4(2)
C12 P1 C31 C32 -166.50(19)
C41 P1 C31 C32 -54.2(2)
Ru P1 C31 C32 75.33(19)
C12 P1 C31 C36 17.1(2)
C41 P1 C31 C36 129.4(2)
Ru P1 C31 C36 -101.0(2)
C36 C31 C32 C33 0.0(4)
P1 C31 C32 C33 -176.50(19)
C31 C32 C33 C34 0.8(4)
C32 C33 C34 C35 -1.0(4)
C33 C34 C35 C36 0.5(4)
C34 C35 C36 C31 0.2(4)
C32 C31 C36 C35 -0.5(4)
P1 C31 C36 C35 175.8(2)
C12 P1 C41 C42 -117.14(19)
C31 P1 C41 C42 136.18(19)
Ru P1 C41 C42 19.5(2)
C12 P1 C41 C46 66.9(2)
C31 P1 C41 C46 -39.7(2)
Ru P1 C41 C46 -156.43(15)
C46 C41 C42 C43 -0.7(4)
P1 C41 C42 C43 -176.76(19)
C41 C42 C43 C44 0.2(4)
C42 C43 C44 C45 0.0(4)
C43 C44 C45 C46 0.3(4)
C44 C45 C46 C41 -0.8(4)
C42 C41 C46 C45 1.0(3)
P1 C41 C46 C45 176.99(18)
C61 P2 C51 C56 -33.6(2)
C22 P2 C51 C56 -144.5(2)
Ru P2 C51 C56 87.6(2)
C61 P2 C51 C52 149.1(2)
C22 P2 C51 C52 38.2(2)
Ru P2 C51 C52 -89.7(2)
C56 C51 C52 C53 -0.8(4)
P2 C51 C52 C53 176.6(2)
C51 C52 C53 C54 0.0(4)
C52 C53 C54 C55 0.9(5)
C53 C54 C55 C56 -0.9(5)
C52 C51 C56 C55 0.7(4)
P2 C51 C56 C55 -176.5(2)
C54 C55 C56 C51 0.1(5)
C22 P2 C61 C62 -167.2(2)
C51 P2 C61 C62 88.2(2)
Ru P2 C61 C62 -39.4(3)
C22 P2 C61 C66 7.3(3)
C51 P2 C61 C66 -97.3(3)
Ru P2 C61 C66 135.1(3)
C66 C61 C62 C63 5.7(5)
P2 C61 C62 C63 -179.4(3)
C61 C62 C63 C64 1.1(6)
C62 C63 C64 C65 -6.5(7)
C63 C64 C65 C66 5.2(8)
C62 C61 C66 C65 -6.8(6)
P2 C61 C66 C65 178.7(4)
C64 C65 C66 C61 1.6(8)
C91 P3 C71 C72 -107.1(2)
C81 P3 C71 C72 147.7(2)
Ru P3 C71 C72 21.3(2)
C91 P3 C71 C76 72.0(2)
C81 P3 C71 C76 -33.1(2)
Ru P3 C71 C76 -159.5(2)
C76 C71 C72 C73 -0.1(4)
P3 C71 C72 C73 179.13(19)
C71 C72 C73 C74 -0.5(4)
C72 C73 C74 C75 0.4(4)
C73 C74 C75 C76 0.3(4)
C74 C75 C76 C71 -0.9(4)
C72 C71 C76 C75 0.8(4)
P3 C71 C76 C75 -178.4(2)
C71 P3 C81 C82 135.6(2)
C91 P3 C81 C82 30.4(3)
Ru P3 C81 C82 -109.2(2)
C71 P3 C81 C86 -46.2(2)
C91 P3 C81 C86 -151.3(2)
Ru P3 C81 C86 69.0(2)
C86 C81 C82 C83 0.6(4)
P3 C81 C82 C83 178.9(2)
C81 C82 C83 C84 -0.1(5)
C82 C83 C84 C85 -0.1(5)
C83 C84 C85 C86 -0.1(5)
C84 C85 C86 C81 0.6(5)
C82 C81 C86 C85 -0.8(4)
P3 C81 C86 C85 -179.1(2)
C71 P3 C91 C92 177.6(2)
C81 P3 C91 C92 -77.7(2)
Ru P3 C91 C92 61.2(2)
C71 P3 C91 C96 -1.8(2)
C81 P3 C91 C96 102.9(2)
Ru P3 C91 C96 -118.2(2)
C96 C91 C92 C93 -1.2(4)
P3 C91 C92 C93 179.5(2)
C91 C92 C93 C94 0.2(4)
C92 C93 C94 C95 0.9(5)
C93 C94 C95 C96 -1.0(5)
C94 C95 C96 C91 0.1(5)
C92 C91 C96 C95 1.0(4)
P3 C91 C96 C95 -179.6(2)
C3S O1S C1S C2S 171.5(6)
C1S O1S C3S C4S -177.1(6)
C7S O2S C5S C6S 175.5(11)
C5S O2S C7S C8S 167.7(11)
